data_2214877
loop_
_publ_author_name
'Okabe, Nobuo'
'Tsuji, Akio'
'Yodoshi, Masahiro'

_publ_section_title
Chlorido(di-2-pyridylamine-\k^2^<i>N</i>,<i>N</i>')(4-nitrobenzoato-\k^2^<i>O</i>,<i>O</i>')copper(II)
_journal_coeditor_code TK2180
_journal_issue 8
_journal_name_full 'Acta Crystallographica Section E'
_journal_page_first m2162
_journal_page_last m2162
_journal_paper_doi 10.1107/S1600536807033776
_journal_volume 63
_journal_year 2007
_chemical_formula_iupac '[Cu (C7 H4 N O4) Cl (C10 H9 N3)]'
_chemical_formula_moiety 'C17 H13 Cl Cu N4 O4'
_chemical_formula_sum 'C17 H13 Cl Cu N4 O4'
_chemical_formula_weight 436.31
_chemical_name_systematic
;
Chlorido(di-2-pyridylamine-\k^2^N,N')(4-nitrobenzoato-\k^2^O,O')copper(II)
;
_space_group_IT_number 2
_symmetry_cell_setting triclinic
_symmetry_space_group_name_Hall '-P 1'
_symmetry_space_group_name_H-M 'P -1'
_cell_angle_alpha 102.67(3)
_cell_angle_beta 105.34(3)
_cell_angle_gamma 96.72(4)
_cell_formula_units_Z 2
_cell_length_a 8.870(10)
_cell_length_b 9.085(8)
_cell_length_c 11.230(10)
_cell_measurement_reflns_used 7938
_cell_measurement_temperature 123.1
_cell_measurement_theta_max 27.5
_cell_measurement_theta_min 3.0
_cell_volume 836.6(14)
_computing_cell_refinement RAPID-AUTO
_computing_data_collection 'RAPID-AUTO (Rigaku, 1998)'
_computing_data_reduction
;
CrystalStructure (Rigaku/MSC, 2005) and CRYSTALS (Betteridge <i>et
al.</i>,  2003)
;
_computing_molecular_graphics
;
ORTEP-3 (Farrugia, 1997) and PLATON (Spek, 2003)
;
_computing_publication_material CrystalStructure
_computing_structure_refinement 'SHELXL97 (Sheldrick, 1997)'
_computing_structure_solution 'SIR97 (Altomare <i>et al.</i>,  1999)'
_diffrn_detector_area_resol_mean 10.0
_diffrn_measured_fraction_theta_full 0.9888
_diffrn_measured_fraction_theta_max 0.9888
_diffrn_measurement_device_type 'Rigaku R-AXIS RAPID'
_diffrn_measurement_method \w
_diffrn_radiation_type 'Mo K\a'
_diffrn_radiation_wavelength 0.7107
_diffrn_reflns_av_R_equivalents 0.014
_diffrn_reflns_limit_h_max 11
_diffrn_reflns_limit_h_min -11
_diffrn_reflns_limit_k_max 11
_diffrn_reflns_limit_k_min -11
_diffrn_reflns_limit_l_max 13
_diffrn_reflns_limit_l_min -14
_diffrn_reflns_number 8197
_diffrn_reflns_theta_full 27.5
_diffrn_reflns_theta_max 27.5
_exptl_absorpt_coefficient_mu 1.499
_exptl_absorpt_correction_T_max 0.740
_exptl_absorpt_correction_T_min 0.633
_exptl_absorpt_correction_type multi-scan
_exptl_absorpt_process_details '(ABSCOR; Higashi, 1995)'
_exptl_crystal_colour green
_exptl_crystal_density_diffrn 1.732
_exptl_crystal_density_method 'not measured'
_exptl_crystal_description block
_exptl_crystal_F_000 442
_exptl_crystal_size_max 0.20
_exptl_crystal_size_mid 0.20
_exptl_crystal_size_min 0.20
_refine_diff_density_max 0.47
_refine_diff_density_min -0.37
_refine_ls_extinction_method none
_refine_ls_goodness_of_fit_ref 1.224
_refine_ls_hydrogen_treatment constr
_refine_ls_number_parameters 245
_refine_ls_number_reflns 3794
_refine_ls_R_factor_gt 0.026
_refine_ls_shift/su_max 0.000
_refine_ls_structure_factor_coef Fsqd
_refine_ls_weighting_details 'w = 1/[\s^2^(Fo^2^)+(0.02P)^2^+1.3275P] where P=(Fo^2^+2Fc^2^)/3'
_refine_ls_weighting_scheme calc
_refine_ls_wR_factor_ref 0.078
_reflns_number_gt 3552
_reflns_number_total 3794
_reflns_threshold_expression F^2^>2\s(F^2^)
_cod_data_source_file tk2180.cif
_cod_data_source_block I
_cod_database_code 2214877

loop_
_symmetry_equiv_pos_site_id
_symmetry_equiv_pos_as_xyz
1 +x,+y,+z
2 -x,-y,-z

loop_
_atom_site_type_symbol
_atom_site_label
_atom_site_fract_x
_atom_site_fract_y
_atom_site_fract_z
_atom_site_U_iso_or_equiv
_atom_site_adp_type
_atom_site_calc_flag
_atom_site_refinement_flags
_atom_site_occupancy
Cu Cu1 0.73294(3) 0.07819(3) 0.27481(3) 0.01278(8) Uani d . 1.00
Cl Cl1 0.70600(6) 0.23331(6) 0.47546(5) 0.01730(10) Uani d . 1.00
O O1 0.6611(2) 0.2345(2) 0.1668(2) 0.0175(3) Uani d . 1.00
O O2 0.5053(2) 0.0288(2) 0.1663(2) 0.0178(3) Uani d . 1.00
O O3 -0.0260(2) 0.4624(2) -0.1488(2) 0.0236(4) Uani d . 1.00
O O4 -0.1654(2) 0.2565(2) -0.1366(2) 0.0259(4) Uani d . 1.00
N N1 0.9631(2) 0.1289(2) 0.3077(2) 0.0131(3) Uani d . 1.00
N N2 0.7358(2) -0.1247(2) 0.3095(2) 0.0139(3) Uani d . 1.00
N N3 1.0167(2) -0.1001(2) 0.3660(2) 0.0145(4) Uani d . 1.00
N N4 -0.0381(2) 0.3401(2) -0.1195(2) 0.0173(4) Uani d . 1.00
C C1 1.0206(3) 0.2650(3) 0.2896(2) 0.0161(4) Uani d . 1.00
C C2 1.1788(3) 0.3166(3) 0.3095(2) 0.0190(4) Uani d . 1.00
C C3 1.2867(3) 0.2236(3) 0.3494(2) 0.0177(4) Uani d . 1.00
C C4 1.2313(3) 0.0849(3) 0.3668(2) 0.0159(4) Uani d . 1.00
C C5 1.0671(3) 0.0395(2) 0.3462(2) 0.0129(4) Uani d . 1.00
C C6 0.8680(3) -0.1814(2) 0.3489(2) 0.0134(4) Uani d . 1.00
C C7 0.8602(3) -0.3277(3) 0.3738(2) 0.0165(4) Uani d . 1.00
C C8 0.7149(3) -0.4120(3) 0.3600(2) 0.0186(4) Uani d . 1.00
C C9 0.5780(3) -0.3515(3) 0.3211(2) 0.0198(5) Uani d . 1.00
C C10 0.5934(3) -0.2102(3) 0.2967(2) 0.0177(4) Uani d . 1.00
C C11 0.5245(3) 0.1524(3) 0.1326(2) 0.0140(4) Uani d . 1.00
C C12 0.3807(3) 0.2005(3) 0.0586(2) 0.0131(4) Uani d . 1.00
C C13 0.2366(3) 0.0967(3) 0.0131(2) 0.0144(4) Uani d . 1.00
C C14 0.0990(3) 0.1430(3) -0.0461(2) 0.0148(4) Uani d . 1.00
C C15 0.1099(3) 0.2917(3) -0.0591(2) 0.0142(4) Uani d . 1.00
C C16 0.2522(3) 0.3956(3) -0.0182(2) 0.0162(4) Uani d . 1.00
C C17 0.3891(3) 0.3480(3) 0.0422(2) 0.0157(4) Uani d . 1.00
H H1 0.9487 0.3262 0.2624 0.019 Uiso c R 1.00
H H2 1.2136 0.4109 0.2968 0.023 Uiso c R 1.00
H H3 1.3951 0.2556 0.3640 0.021 Uiso c R 1.00
H H4 1.3016 0.0214 0.3921 0.019 Uiso c R 1.00
H H5 0.9527 -0.3664 0.3993 0.020 Uiso c R 1.00
H H6 0.7077 -0.5082 0.3763 0.022 Uiso c R 1.00
H H7 0.4783 -0.4061 0.3120 0.024 Uiso c R 1.00
H H8 0.5017 -0.1708 0.2699 0.021 Uiso c R 1.00
H H9 1.0932 -0.1453 0.3947 0.017 Uiso c R 1.00
H H10 0.2329 -0.0028 0.0223 0.017 Uiso c R 1.00
H H11 0.0016 0.0758 -0.0763 0.018 Uiso c R 1.00
H H12 0.2561 0.4937 -0.0306 0.019 Uiso c R 1.00
H H13 0.4865 0.4152 0.0716 0.019 Uiso c R 1.00

loop_
_atom_site_aniso_label
_atom_site_aniso_U_11
_atom_site_aniso_U_22
_atom_site_aniso_U_33
_atom_site_aniso_U_12
_atom_site_aniso_U_13
_atom_site_aniso_U_23
Cu1 0.00890(10) 0.01300(10) 0.01640(10) 0.00345(9) 0.00110(10) 0.00620(10)
Cl1 0.0161(3) 0.0200(3) 0.0166(3) 0.0094(2) 0.0029(2) 0.0057(2)
O1 0.0115(7) 0.0191(8) 0.0210(8) 0.0032(6) 0.0013(6) 0.0079(7)
O2 0.0121(7) 0.0184(8) 0.0230(8) 0.0045(6) 0.0006(6) 0.0101(7)
O3 0.0251(9) 0.0277(9) 0.0240(9) 0.0142(7) 0.0067(7) 0.0149(8)
O4 0.0121(8) 0.0298(9) 0.0330(10) 0.0061(7) 0.0015(7) 0.0083(8)
N1 0.0107(8) 0.0150(9) 0.0128(8) 0.0037(7) 0.0015(7) 0.0040(7)
N2 0.0134(9) 0.0136(8) 0.0139(9) 0.0031(7) 0.0021(7) 0.0041(7)
N3 0.0118(8) 0.0158(9) 0.0163(9) 0.0069(7) 0.0015(7) 0.0062(7)
N4 0.0161(9) 0.0230(10) 0.0137(9) 0.0096(8) 0.0030(7) 0.0046(8)
C1 0.0140(10) 0.0170(10) 0.0180(10) 0.0049(8) 0.0027(8) 0.0075(9)
C2 0.0170(10) 0.0210(10) 0.0210(10) 0.0023(9) 0.0048(9) 0.0101(9)
C3 0.0110(10) 0.0260(10) 0.0170(10) 0.0030(9) 0.0032(8) 0.0064(9)
C4 0.0120(10) 0.0210(10) 0.0150(10) 0.0071(8) 0.0021(8) 0.0046(9)
C5 0.0130(10) 0.0160(10) 0.0095(9) 0.0046(8) 0.0019(8) 0.0024(8)
C6 0.0160(10) 0.0130(10) 0.0103(9) 0.0042(8) 0.0030(8) 0.0025(8)
C7 0.0200(10) 0.0150(10) 0.0150(10) 0.0074(8) 0.0043(9) 0.0046(8)
C8 0.0260(10) 0.0130(10) 0.0160(10) 0.0039(9) 0.0053(9) 0.0041(9)
C9 0.0180(10) 0.0180(10) 0.0210(10) -0.0015(9) 0.0037(9) 0.0050(9)
C10 0.0150(10) 0.0190(10) 0.0190(10) 0.0034(8) 0.0034(9) 0.0057(9)
C11 0.0120(10) 0.0160(10) 0.0130(10) 0.0049(8) 0.0030(8) 0.0030(8)
C12 0.0110(10) 0.0170(10) 0.0112(9) 0.0051(8) 0.0030(8) 0.0047(8)
C13 0.0150(10) 0.0140(10) 0.0150(10) 0.0039(8) 0.0038(8) 0.0055(8)
C14 0.0110(10) 0.0180(10) 0.0140(10) 0.0022(8) 0.0023(8) 0.0040(8)
C15 0.0120(10) 0.0200(10) 0.0120(10) 0.0083(8) 0.0033(8) 0.0056(8)
C16 0.0180(10) 0.0160(10) 0.0180(10) 0.0065(8) 0.0057(9) 0.0084(9)
C17 0.0130(10) 0.0170(10) 0.0170(10) 0.0022(8) 0.0034(8) 0.0055(9)

loop_
_atom_type_symbol
_atom_type_description
_atom_type_scat_dispersion_real
_atom_type_scat_dispersion_imag
_atom_type_scat_source
C C 0.003 0.002
;
International Tables for Crystallography
(1992, Vol. C, Tables 4.2.6.8 and 6.1.1.4)
;
H H 0.000 0.000
;
International Tables for Crystallography
(1992, Vol. C, Table 6.1.1.4)
;
O O 0.011 0.006
;
International Tables for Crystallography
(1992, Vol. C, Tables 4.2.6.8 and 6.1.1.4)
;
N N 0.006 0.003
;
International Tables for Crystallography
(1992, Vol. C, Tables 4.2.6.8 and 6.1.1.4)
;
Cu Cu 0.320 1.265
;
International Tables for Crystallography
(1992, Vol. C, Tables 4.2.6.8 and 6.1.1.4)
;
Cl Cl 0.148 0.159
;
International Tables for Crystallography
(1992, Vol. C, Tables 4.2.6.8 and 6.1.1.4)
;

loop_
_geom_angle_atom_site_label_1
_geom_angle_atom_site_label_2
_geom_angle_atom_site_label_3
_geom_angle
Cl1 Cu1 O1 95.05(5)
Cl1 Cu1 O2 99.92(5)
Cl1 Cu1 N1 100.33(5)
Cl1 Cu1 N2 101.67(6)
O1 Cu1 O2 64.25(7)
O1 Cu1 N1 99.41(8)
O1 Cu1 N2 155.79(6)
O2 Cu1 N1 154.99(8)
O2 Cu1 N2 95.41(7)
N1 Cu1 N2 94.71(8)
C11 O1 Cu1 85.50(10)
C11 O2 Cu1 90.10(10)
C1 N1 Cu1 116.7(2)
C1 N1 C5 118.3(2)
C5 N1 Cu1 125.0(2)
C6 N2 Cu1 124.8(2)
C6 N2 C10 118.2(2)
C10 N2 Cu1 117.0(2)
C5 N3 C6 132.6(2)
C5 N3 H9 113.6855
C6 N3 H9 113.6935
C15 N4 O3 117.7(2)
C15 N4 O4 118.1(2)
C2 C1 N1 123.4(2)
C2 C1 H1 118.2880
H1 C1 N1 118.2784
C3 C2 C1 118.2(2)
C3 C2 H2 120.8938
H2 C2 C1 120.8914
C4 C3 C2 119.4(2)
C4 C3 H3 120.2966
H3 C3 C2 120.2991
C5 C4 C3 119.5(2)
C5 C4 H4 120.2593
H4 C4 C3 120.2604
C7 C6 N2 121.4(2)
C7 C6 N3 117.2(2)
C8 C7 C6 119.3(2)
C8 C7 H5 120.3604
H5 C7 C6 120.3492
C9 C8 C7 119.2(2)
C9 C8 H6 120.4173
H6 C8 C7 120.4118
C10 C9 C8 118.7(2)
C10 C9 H7 120.6607
H7 C9 C8 120.6708
H8 C10 N2 118.3692
H8 C10 C9 118.3655
C12 C11 O1 121.8(2)
C12 C11 O2 118.3(2)
C13 C12 C11 118.4(2)
C13 C12 C17 120.9(2)
C17 C12 C11 120.6(2)
C14 C13 C12 119.5(2)
C14 C13 H10 120.2585
H10 C13 C12 120.2528
C15 C14 C13 118.5(2)
C15 C14 H11 120.7658
H11 C14 C13 120.7685
C16 C15 N4 119.0(2)
C16 C15 C14 123.2(2)
C17 C16 C15 117.6(2)
C17 C16 H12 121.1990
H12 C16 C15 121.1987
H13 C17 C12 119.8929
H13 C17 C16 119.8888

loop_
_geom_bond_atom_site_label_1
_geom_bond_atom_site_label_2
_geom_bond_distance
_geom_bond_publ_flag
Cu1 Cl1 2.468(3) yes
Cu1 O1 2.110(2) yes
Cu1 O2 2.002(3) yes
Cu1 N1 1.955(2) yes
Cu1 N2 1.967(2) yes
O1 C11 1.260(3) ?
O2 C11 1.269(3) ?
O3 N4 1.226(3) ?
O4 N4 1.228(3) ?
N1 C1 1.359(3) ?
N1 C5 1.347(3) ?
N2 C6 1.342(3) ?
N2 C10 1.358(3) ?
N3 C5 1.379(3) ?
N3 C6 1.378(3) ?
N3 H9 0.8600 ?
N4 C15 1.474(3) ?
C1 C2 1.368(3) ?
C1 H1 0.9299 ?
C2 C3 1.400(4) ?
C2 H2 0.9300 ?
C3 C4 1.372(4) ?
C3 H3 0.9300 ?
C4 C5 1.408(3) ?
C4 H4 0.9300 ?
C6 C7 1.415(3) ?
C7 C8 1.372(3) ?
C7 H5 0.9300 ?
C8 C9 1.395(4) ?
C8 H6 0.9300 ?
C9 C10 1.370(4) ?
C9 H7 0.9300 ?
C10 H8 0.9300 ?
C11 C12 1.495(3) ?
C12 C13 1.395(3) ?
C12 C17 1.388(3) ?
C13 C14 1.386(3) ?
C13 H10 0.9301 ?
C14 C15 1.385(3) ?
C14 H11 0.9299 ?
C15 C16 1.385(3) ?
C16 C17 1.392(3) ?
C16 H12 0.9299 ?
C17 H13 0.9300 ?

loop_
_geom_contact_atom_site_label_1
_geom_contact_atom_site_label_2
_geom_contact_distance
_geom_contact_site_symmetry_2
Cu1 N3 3.213(2) .
Cu1 C1 2.838(2) .
Cu1 C5 2.942(2) .
Cu1 C6 2.947(2) .
Cu1 C10 2.853(2) .
Cu1 C11 2.371(2) .
Cu1 C13 3.370(2) 2_655
Cu1 H1 2.8330 .
Cu1 H8 2.8508 .
Cu1 H9 3.5040 2_756
Cu1 H10 3.3583 2_655
Cl1 O1 3.385(2) .
Cl1 O2 3.435(2) .
Cl1 N1 3.412(2) .
Cl1 N2 3.454(2) .
Cl1 N3 3.163(2) 2_756
Cl1 C3 3.594(2) 1_455
Cl1 H2 3.5169 2_766
Cl1 H3 2.7616 1_455
Cl1 H4 3.0162 2_756
Cl1 H5 2.9570 2_756
Cl1 H6 2.8114 1_565
Cl1 H7 3.4427 2_656
Cl1 H9 2.3252 2_756
O1 O2 2.188(2) .
O1 N1 3.102(2) .
O1 C1 3.073(3) .
O1 C8 3.360(3) 1_565
O1 C12 2.411(2) .
O1 C13 3.592(3) 2_655
O1 C17 2.876(3) .
O1 H1 2.4514 .
O1 H6 2.8321 1_565
O1 H10 3.0638 2_655
O1 H12 3.2862 2_665
O1 H13 2.5930 .
O2 N2 2.936(3) .
O2 C3 3.526(3) 1_455
O2 C10 2.942(3) .
O2 C11 3.325(3) 2_655
O2 C12 2.375(3) .
O2 C12 3.358(3) 2_655
O2 C13 2.768(3) .
O2 C13 3.555(3) 2_655
O2 H3 3.1214 1_455
O2 H4 3.4882 1_455
O2 H8 2.3613 .
O2 H10 2.4701 .
O2 H10 3.5278 2_655
O3 O3 3.155(3) 2_565
O3 O4 2.169(3) .
O3 O4 3.492(2) 2_565
O3 N4 3.017(3) 2_565
O3 C1 3.221(3) 2_665
O3 C2 3.171(3) 2_665
O3 C7 3.328(3) 2_655
O3 C14 3.539(3) .
O3 C15 2.314(3) .
O3 C15 3.165(3) 2_565
O3 C16 2.726(3) .
O3 C16 3.277(3) 2_565
O3 H1 2.6489 2_665
O3 H2 2.5847 2_665
O3 H5 3.0205 2_655
O3 H9 3.3943 2_655
O3 H12 2.4516 .
O3 H12 3.2237 2_565
O4 O3 3.492(2) 2_565
O4 N3 3.320(3) 2_655
O4 C4 3.450(3) 2_655
O4 C5 3.519(3) 2_655
O4 C14 2.712(3) .
O4 C15 2.321(3) .
O4 C16 3.555(3) .
O4 C16 3.532(3) 2_565
O4 H4 3.2153 2_655
O4 H7 3.5488 2_555
O4 H8 2.8854 2_555
O4 H9 3.1116 2_655
O4 H10 2.9493 2_555
O4 H11 2.4230 .
O4 H12 2.9466 2_565
N1 N2 2.885(3) .
N1 N3 2.377(3) .
N1 C2 2.401(3) .
N1 C3 2.780(3) .
N1 C4 2.400(3) .
N1 C6 3.016(3) .
N1 C7 3.471(3) 2_756
N1 C13 3.585(2) 2_655
N1 C14 3.268(3) 2_655
N1 H1 1.9771 .
N1 H2 3.2347 .
N1 H4 3.2326 .
N1 H5 3.3535 2_756
N1 H9 3.1038 .
N1 H9 3.4809 2_756
N1 H10 3.5119 2_655
N1 H11 2.9588 2_655
N2 N3 2.372(3) .
N2 C4 3.502(3) 2_756
N2 C5 3.015(3) .
N2 C7 2.404(3) .
N2 C8 2.786(3) .
N2 C9 2.401(3) .
N2 C15 3.568(3) 2_655
N2 H4 3.3917 2_756
N2 H5 3.2359 .
N2 H7 3.2328 .
N2 H8 1.9776 .
N2 H9 3.0993 .
N2 H9 3.4982 2_756
N3 Cl1 3.163(2) 2_756
N3 O4 3.320(3) 2_655
N3 N3 3.263(3) 2_756
N3 N4 3.191(3) 2_655
N3 C4 2.384(3) .
N3 C5 3.448(3) 2_756
N3 C6 3.450(3) 2_756
N3 C7 2.383(3) .
N3 C10 3.596(3) .
N3 C14 3.385(3) 2_655
N3 C15 3.322(3) 2_655
N3 H4 2.5498 .
N3 H5 2.5496 .
N3 H9 3.5220 2_756
N3 H11 3.2717 2_655
N4 O3 3.017(3) 2_565
N4 N3 3.191(3) 2_655
N4 N4 3.356(3) 2_565
N4 C6 3.454(3) 2_655
N4 C7 3.597(4) 2_655
N4 C14 2.448(3) .
N4 C16 2.464(3) .
N4 C16 3.571(3) 2_565
N4 H2 3.5583 2_665
N4 H5 3.4709 2_655
N4 H9 3.0861 2_655
N4 H11 2.5975 .
N4 H12 2.6282 .
N4 H12 3.1857 2_565
C1 O3 3.221(3) 2_665
C1 C3 2.375(3) .
C1 C4 2.720(3) .
C1 C5 2.323(3) .
C1 C7 3.539(3) 2_756
C1 H2 2.0107 .
C1 H3 3.2191 .
C1 H5 3.4865 1_565
C1 H5 3.3473 2_756
C1 H11 3.4228 2_655
C2 O3 3.171(3) 2_665
C2 C4 2.393(4) .
C2 C5 2.752(3) .
C2 C8 3.458(3) 2_756
C2 H1 1.9855 .
C2 H3 2.0341 .
C2 H4 3.2373 .
C2 H6 3.3923 2_756
C2 H7 3.4306 1_665
C3 Cl1 3.594(2) 1_655
C3 O2 3.526(3) 1_655
C3 C5 2.401(3) .
C3 C8 3.341(3) 2_756
C3 C9 3.452(3) 2_756
C3 C12 3.547(4) 1_655
C3 C13 3.588(3) 1_655
C3 H1 3.2117 .
C3 H2 2.0398 .
C3 H4 2.0081 .
C3 H6 3.5455 2_756
C4 O4 3.450(3) 2_655
C4 N2 3.502(3) 2_756
C4 C6 3.489(3) 2_756
C4 C7 3.586(3) 2_756
C4 C10 3.547(3) 2_756
C4 H2 3.2371 .
C4 H3 2.0085 .
C4 H9 2.4215 .
C4 H11 3.2677 2_655
C5 O4 3.519(3) 2_655
C5 N3 3.448(3) 2_756
C5 C6 2.525(3) .
C5 C6 3.250(3) 2_756
C5 C7 3.476(3) 2_756
C5 C14 3.260(3) 2_655
C5 H1 3.1569 .
C5 H3 3.2461 .
C5 H4 2.0415 .
C5 H9 1.8960 .
C5 H9 3.5623 2_756
C5 H11 2.8517 2_655
C6 N3 3.450(3) 2_756
C6 N4 3.454(3) 2_655
C6 C4 3.489(3) 2_756
C6 C5 3.250(3) 2_756
C6 C8 2.405(3) .
C6 C9 2.744(3) .
C6 C10 2.317(3) .
C6 C14 3.577(4) 2_655
C6 C15 3.254(3) 2_655
C6 H5 2.0484 .
C6 H6 3.2513 .
C6 H8 3.1516 .
C6 H9 1.8947 .
C6 H9 3.5643 2_756
C7 O3 3.328(3) 2_655
C7 N1 3.471(3) 2_756
C7 N4 3.597(4) 2_655
C7 C1 3.539(3) 2_756
C7 C4 3.586(3) 2_756
C7 C5 3.476(3) 2_756
C7 C9 2.387(3) .
C7 C10 2.721(3) .
C7 H1 3.3823 1_545
C7 H6 2.0098 .
C7 H7 3.2304 .
C7 H9 2.4167 .
C8 O1 3.360(3) 1_545
C8 C2 3.458(3) 2_756
C8 C3 3.341(3) 2_756
C8 C10 2.378(4) .
C8 H1 3.5177 1_545
C8 H3 3.5456 2_756
C8 H5 2.0094 .
C8 H7 2.0336 .
C8 H8 3.2136 .
C8 H13 3.2572 1_545
C9 C3 3.452(3) 2_756
C9 C17 3.532(3) 1_545
C9 H2 3.5802 1_445
C9 H3 3.3874 2_756
C9 H5 3.2319 .
C9 H6 2.0311 .
C9 H8 1.9878 .
C9 H13 2.9652 1_545
C10 C4 3.547(3) 2_756
C10 H4 3.3617 2_756
C10 H6 3.2220 .
C10 H7 2.0100 .
C11 O2 3.325(3) 2_655
C11 C11 3.486(3) 2_655
C11 C13 2.482(3) .
C11 C17 2.505(3) .
C11 H3 3.1151 1_455
C11 H6 3.5229 1_565
C11 H10 2.6259 .
C11 H10 3.3375 2_655
C11 H13 2.6580 .
C12 O2 3.358(3) 2_655
C12 C3 3.547(4) 1_455
C12 C14 2.402(3) .
C12 C15 2.733(3) .
C12 C16 2.410(3) .
C12 H3 3.3206 1_455
C12 H10 2.0291 .
C12 H11 3.2474 .
C12 H12 3.2553 .
C12 H13 2.0196 .
C13 Cu1 3.370(2) 2_655
C13 O1 3.592(3) 2_655
C13 O2 3.555(3) 2_655
C13 N1 3.585(2) 2_655
C13 C3 3.588(3) 1_455
C13 C15 2.381(3) .
C13 C16 2.806(3) .
C13 C17 2.421(3) .
C13 H11 2.0259 .
C13 H11 2.8158 2_555
C13 H13 3.2570 .
C14 N1 3.268(3) 2_655
C14 N3 3.385(3) 2_655
C14 C5 3.260(3) 2_655
C14 C6 3.577(4) 2_655
C14 C14 3.461(4) 2_555
C14 C16 2.438(3) .
C14 C17 2.791(3) .
C14 H10 2.0211 .
C14 H10 3.1686 2_555
C14 H11 2.8401 2_555
C14 H12 3.2734 .
C15 O3 3.165(3) 2_565
C15 N2 3.568(3) 2_655
C15 N3 3.322(3) 2_655
C15 C6 3.254(3) 2_655
C15 C17 2.376(3) .
C15 H9 3.5874 2_655
C15 H10 3.2263 .
C15 H11 2.0252 .
C15 H12 2.0295 .
C15 H13 3.2209 .
C16 O3 3.277(3) 2_565
C16 O4 3.532(3) 2_565
C16 N4 3.571(3) 2_565
C16 H11 3.2709 .
C16 H13 2.0231 .
C16 H13 2.9901 2_665
C17 C9 3.532(3) 1_565
C17 H2 3.5736 1_455
C17 H7 3.1858 1_565
C17 H10 3.2582 .
C17 H12 2.0356 .
C17 H12 3.3505 2_665
C17 H13 2.9793 2_665
H1 O3 2.6489 2_665
H1 C7 3.3823 1_565
H1 C8 3.5177 1_565
H2 Cl1 3.5169 2_766
H2 O3 2.5847 2_665
H2 N4 3.5583 2_665
H2 C9 3.5802 1_665
H2 C17 3.5736 1_655
H3 Cl1 2.7616 1_655
H3 O2 3.1214 1_655
H3 C8 3.5456 2_756
H3 C9 3.3874 2_756
H3 C11 3.1151 1_655
H3 C12 3.3206 1_655
H4 Cl1 3.0162 2_756
H4 O2 3.4882 1_655
H4 O4 3.2153 2_655
H4 N2 3.3917 2_756
H4 C10 3.3617 2_756
H5 Cl1 2.9570 2_756
H5 O3 3.0205 2_655
H5 N1 3.3535 2_756
H5 N4 3.4709 2_655
H5 C1 3.4865 1_545
H5 C1 3.3473 2_756
H6 Cl1 2.8114 1_545
H6 O1 2.8321 1_545
H6 C2 3.3923 2_756
H6 C3 3.5455 2_756
H6 C11 3.5229 1_545
H7 Cl1 3.4427 2_656
H7 O4 3.5488 2_555
H7 C2 3.4306 1_445
H7 C17 3.1858 1_545
H8 O4 2.8854 2_555
H9 Cu1 3.5040 2_756
H9 Cl1 2.3252 2_756
H9 O3 3.3943 2_655
H9 O4 3.1116 2_655
H9 N1 3.4809 2_756
H9 N2 3.4982 2_756
H9 N3 3.5220 2_756
H9 N4 3.0861 2_655
H9 C5 3.5623 2_756
H9 C6 3.5643 2_756
H9 C15 3.5874 2_655
H10 Cu1 3.3583 2_655
H10 O1 3.0638 2_655
H10 O2 3.5278 2_655
H10 O4 2.9493 2_555
H10 N1 3.5119 2_655
H10 C11 3.3375 2_655
H10 C14 3.1686 2_555
H11 N1 2.9588 2_655
H11 N3 3.2717 2_655
H11 C1 3.4228 2_655
H11 C4 3.2677 2_655
H11 C5 2.8517 2_655
H11 C13 2.8158 2_555
H11 C14 2.8401 2_555
H12 O1 3.2862 2_665
H12 O3 3.2237 2_565
H12 O4 2.9466 2_565
H12 N4 3.1857 2_565
H13 C8 3.2572 1_565
H13 C9 2.9652 1_565
H13 C16 2.9901 2_665
H13 C17 2.9793 2_665

loop_
_geom_hbond_atom_site_label_D
_geom_hbond_atom_site_label_H
_geom_hbond_atom_site_label_A
_geom_hbond_site_symmetry_A
_geom_hbond_distance_DH
_geom_hbond_distance_HA
_geom_hbond_distance_DA
_geom_hbond_angle_DHA
_geom_hbond_publ_flag
N3 H9 Cl1 2_756 0.86 2.33 3.163(2) 165 yes

loop_
_geom_torsion_atom_site_label_1
_geom_torsion_atom_site_label_2
_geom_torsion_atom_site_label_3
_geom_torsion_atom_site_label_4
_geom_torsion
Cl1 Cu1 O1 C11 -95.20(10)
Cl1 Cu1 O2 C11 87.50(10)
Cl1 Cu1 N1 C1 -79.9(2)
Cl1 Cu1 N2 C6 -98.4(2)
Cu1 O1 C11 O2 -5.5(2)
Cu1 O2 C11 O1 5.8(2)
Cu1 N1 C1 C2 179.6(2)
Cu1 N1 C5 N3 0.0(2)
Cu1 N1 C5 C4 179.6(2)
Cu1 N2 C6 N3 -1.5(3)
Cu1 N2 C10 C9 -178.1(2)
C6 N3 C5 N1 3.5(4)
C6 N3 C5 C4 -176.2(2)
C5 N3 C6 N2 -2.7(4)
O3 N4 C15 C14 -169.1(2)
O4 N4 C15 C14 11.4(3)
N1 C1 C2 C3 0.6(4)
C1 C2 C3 C4 0.2(3)
C2 C3 C4 C5 -1.0(3)
C3 C4 C5 N1 1.0(3)
C3 C4 C5 N3 -179.4(2)
N2 C6 C7 C8 -1.4(3)
C6 C7 C8 C9 0.3(3)
C7 C8 C9 C10 0.7(4)
C8 C9 C10 N2 -0.7(4)
O1 C11 C12 C13 173.5(2)
C11 C12 C13 C14 174.4(2)
C11 C12 C17 C16 -175.0(2)
C12 C13 C14 C15 0.6(4)
C13 C14 C15 N4 -178.6(2)
N4 C15 C16 C17 178.0(2)
C15 C16 C17 C12 0.6(4)
